data_7114111
loop_
_publ_author_name
'Black, Daniel'
'Blake, Alexander J.'
'Finn, Rachel L.'
'Lindoy, Leonard F.'
'Nezhadali, Azizollah'
'Rougnaghi, Gholamhossein'
'Tasker, Peter A.'
'Schr\"oder, Martin'

_publ_section_title
;
 Compartmental Schiff-base ligands as selective double-loaded extractants
 for copper(ii)Electronic supplementary information (ESI) available:
 synthetic and spectroscopic data. See
 http://www.rsc.org/suppdata/cc/b1/b109635b/
;
_journal_issue 4
_journal_name_full 'Chemical Communications'
_journal_page_first 340
_journal_paper_doi 10.1039/b109635b
_journal_year 2002
_chemical_formula_moiety 'C68 H88 Cu4 N12 O4 4+, 4(P F6 -)'
_chemical_formula_sum 'C68 H88 Cu4 F24 N12 O4 P4'
_chemical_formula_weight 1971.54
_chemical_name_systematic
; 
? 
;
_space_group_IT_number 137
_symmetry_cell_setting tetragonal
_symmetry_space_group_name_Hall '-P 4ac 2a'
_symmetry_space_group_name_H-M 'P 42/n m c :2'
_atom_sites_solution_hydrogens 'geoemtrically or from delta-F'
_atom_sites_solution_primary direct
_atom_sites_solution_secondary difmap
_audit_creation_method SHELXL
_cell_angle_alpha 90.00
_cell_angle_beta 90.00
_cell_angle_gamma 90.00
_cell_formula_units_Z 2
_cell_length_a 18.828(6)
_cell_length_b 18.828(6)
_cell_length_c 11.477(4)
_cell_measurement_reflns_used 20
_cell_measurement_temperature 150(2)
_cell_measurement_theta_max 11
_cell_measurement_theta_min 9
_cell_volume 4069(2)
_computing_cell_refinement 'Stoe DIF4'
_computing_data_collection 'Stoe DIF4'
_computing_data_reduction 'Stoe REDU4'
_computing_molecular_graphics 'SHELXTL/PC version 5.10 (Bruker, 1997)'
_computing_publication_material 'SHELXL-93; PLATON (Spek, 2001)'
_computing_structure_refinement 'SHELXL-93 (Sheldrick, 1993)'
_computing_structure_solution 'SIR92 (Altomare et al., 1993)'
_diffrn_ambient_temperature 150(2)
_diffrn_measurement_device 'Stoe Stadi-4 four-circle'
_diffrn_measurement_method \w/\q
_diffrn_radiation_monochromator graphite
_diffrn_radiation_source 'fine-focus sealed tube'
_diffrn_radiation_type MoK\a
_diffrn_radiation_wavelength 0.71073
_diffrn_reflns_av_R_equivalents 0.173
_diffrn_reflns_av_sigmaI/netI 0.186
_diffrn_reflns_limit_h_max 20
_diffrn_reflns_limit_h_min -20
_diffrn_reflns_limit_k_max 20
_diffrn_reflns_limit_k_min -20
_diffrn_reflns_limit_l_max 12
_diffrn_reflns_limit_l_min 0
_diffrn_reflns_number 3510
_diffrn_reflns_theta_max 22.52
_diffrn_reflns_theta_min 2.80
_diffrn_standards_decay_% 'random variation +/-1%'
_diffrn_standards_interval_time 60
_diffrn_standards_number 3
_exptl_absorpt_coefficient_mu 1.219
_exptl_absorpt_correction_T_max 0.670
_exptl_absorpt_correction_T_min 0.609
_exptl_absorpt_correction_type psi-scan
_exptl_absorpt_process_details 'North et al., 1968)'
_exptl_crystal_colour green
_exptl_crystal_density_diffrn 1.609
_exptl_crystal_description lath
_exptl_crystal_F_000 2008
_exptl_crystal_size_max 0.39
_exptl_crystal_size_mid 0.16
_exptl_crystal_size_min 0.16
_refine_diff_density_max 0.99
_refine_diff_density_min -0.96
_refine_diff_density_rms 0.14
_refine_ls_extinction_method none
_refine_ls_goodness_of_fit_all 1.03
_refine_ls_goodness_of_fit_obs 1.21
_refine_ls_hydrogen_treatment 'riding model or rigid rotating group'
_refine_ls_matrix_type full
_refine_ls_number_parameters 58
_refine_ls_number_reflns 1424
_refine_ls_number_restraints 21
_refine_ls_restrained_S_all 1.05
_refine_ls_restrained_S_obs 1.21
_refine_ls_R_factor_all 0.219
_refine_ls_R_factor_obs 0.102
_refine_ls_shift/esd_max 0.001
_refine_ls_shift/esd_mean 0.000
_refine_ls_structure_factor_coef Fsqd
_refine_ls_weighting_details 'w=1/[\s^2^(Fo^2^)+(0.0998P)^2^+38.5323P] where P=(Fo^2^+2Fc^2^)/3'
_refine_ls_weighting_scheme calc
_refine_ls_wR_factor_all 0.281
_refine_ls_wR_factor_obs 0.216
_reflns_number_observed 651
_reflns_number_total 1433
_reflns_observed_criterion >2sigma(I)
_cod_data_source_file b109635b.txt
_cod_data_source_block POXICU
_cod_depositor_comments
;
The following automatic conversions were performed:

'_symmetry_cell_setting' value 'Tetragonal' changed to 'tetragonal'
according to
/usr/data/users/saulius/automatic-downloads/retrospective/RSC/lib/dictionaries/cif_core.dic
dictionary named 'cif_core.dic' version 2.4.2 from
2011-04-26.

'_exptl_absorpt_correction_type' value 'Psi-scan'
changed to 'psi-scan' according to
/usr/data/users/saulius/automatic-downloads/retrospective/RSC/lib/dictionaries/cif_core.dic
dictionary named 'cif_core.dic' version 2.4.2 from 2011-04-26.

Automatic conversion script
Id: cif_fix_values 2281 2013-09-26 08:29:07Z andrius 

The following automatic conversions were performed:

'_refine_ls_weighting_scheme' value 'calc
w=1/[\s^2^(Fo^2^)+(0.0998P)^2^+38.5323P] where P=(Fo^2^+2Fc^2^)/3'
was changed to 'calc'. New tag '_refine_ls_weighting_details' was
created. The value of the new tag was set to
'w=1/[\s^2^(Fo^2^)+(0.0998P)^2^+38.5323P] where P=(Fo^2^+2Fc^2^)/3'.

Automatic conversion script
Id: cif_fix_values 3143 2015-03-26 13:38:13Z robertas 
;
_cod_original_sg_symbol_H-M 'P 42/n m c'
_cod_database_code 7114111

loop_
_symmetry_equiv_pos_as_xyz
'x, y, z'
'-x+1/2, -y+1/2, z'
'-y+1/2, x, z+1/2'
'y, -x+1/2, z+1/2'
'-x, y+1/2, -z'
'x+1/2, -y, -z'
'y+1/2, x+1/2, -z+1/2'
'-y, -x, -z+1/2'
'-x, -y, -z'
'x-1/2, y-1/2, -z'
'y-1/2, -x, -z-1/2'
'-y, x-1/2, -z-1/2'
'x, -y-1/2, z'
'-x-1/2, y, z'
'-y-1/2, -x-1/2, z-1/2'
'y, x, z-1/2'

loop_
_atom_site_aniso_label
_atom_site_aniso_U_11
_atom_site_aniso_U_22
_atom_site_aniso_U_33
_atom_site_aniso_U_23
_atom_site_aniso_U_13
_atom_site_aniso_U_12
Cu1 0.0138(14) 0.0153(14) 0.0215(12) -0.0001(14) 0.000 0.000

loop_
_atom_site_label
_atom_site_type_symbol
_atom_site_fract_x
_atom_site_fract_y
_atom_site_fract_z
_atom_site_U_iso_or_equiv
_atom_site_thermal_displace_type
_atom_site_occupancy
_atom_site_calc_flag
_atom_site_refinement_flags
_atom_site_disorder_group
Cu1 Cu 0.7500 0.16716(13) 0.8911(2) 0.0169(7) Uani 1 d S .
O1 O 0.6846(6) 0.2500 0.8788(11) 0.019(3) Uiso 1 d S .
C1 C 0.6164(9) 0.2500 0.9085(17) 0.013(4) Uiso 1 d S .
C2 C 0.5796(7) 0.1874(7) 0.9234(11) 0.021(4) Uiso 1 d . .
C3 C 0.5068(8) 0.1870(8) 0.9517(13) 0.032(4) Uiso 1 d . .
H3 H 0.4836 0.1437 0.9600 0.038 Uiso 1 calc R .
C4 C 0.4685(11) 0.2500 0.9677(19) 0.028(5) Uiso 1 d S .
C20 C 0.6089(7) 0.1148(7) 0.9107(11) 0.022(3) Uiso 1 d . .
H20 H 0.5768 0.0777 0.9211 0.026 Uiso 1 calc R .
N21 N 0.6720(6) 0.0970(6) 0.8875(11) 0.025(3) Uiso 1 d . .
C22 C 0.6829(7) 0.0200(7) 0.8794(14) 0.032(4) Uiso 1 d . .
H22A H 0.6847 0.0064 0.7979 0.038 Uiso 1 calc R .
H22B H 0.6428 -0.0041 0.9146 0.038 Uiso 1 calc R .
C23 C 0.7500 -0.0038(11) 0.9385(19) 0.032(6) Uiso 1 d S .
H23A H 0.7500 0.0141 1.0178 0.039 Uiso 1 calc SR .
H23B H 0.7500 -0.0553 0.9425 0.039 Uiso 1 calc SR .
C40 C 0.3877(8) 0.2500 0.9914(19) 0.046(7) Uiso 1 d S .
C41 C 0.3616(8) 0.1739(12) 1.0024(19) 0.062(11) Uiso 0.50 d PR -1
H41A H 0.3857 0.1510 1.0658 0.093 Uiso 0.50 calc PR -1
H41B H 0.3712 0.1488 0.9313 0.093 Uiso 0.50 calc PR -1
H41C H 0.3114 0.1739 1.0169 0.093 Uiso 0.50 calc PR -1
C42 C 0.3496(8) 0.2863(12) 0.8910(19) 0.077(13) Uiso 0.50 d PR -1
H42A H 0.3661 0.3343 0.8841 0.116 Uiso 0.50 calc PR -1
H42B H 0.2994 0.2863 0.9056 0.116 Uiso 0.50 calc PR -1
H42C H 0.3592 0.2611 0.8200 0.116 Uiso 0.50 calc PR -1
C43 C 0.3725(8) 0.2898(13) 1.1039(19) 0.078(13) Uiso 0.50 d PR -1
H43A H 0.3890 0.3379 1.0970 0.117 Uiso 0.50 calc PR -1
H43B H 0.3966 0.2669 1.1673 0.117 Uiso 0.50 calc PR -1
H43C H 0.3223 0.2898 1.1184 0.117 Uiso 0.50 calc PR -1
N50 N 0.6658(10) 0.2500 1.4057(15) 0.034(4) Uiso 1 d S .
C51 C 0.6312(12) 0.2500 1.3173(21) 0.037(6) Uiso 1 d S .
C52 C 0.5911(6) 0.2500 1.2142(10) 0.037(6) Uiso 1 d S .
H52A H 0.6094 0.2854 1.1621 0.055 Uiso 0.50 calc PR .
H52B H 0.5424 0.2604 1.2322 0.055 Uiso 0.50 calc PR .
H52C H 0.5942 0.2041 1.1780 0.055 Uiso 0.50 calc PR .
P1 P 0.5374(5) 0.03113(13) 1.2262(8) 0.060(3) Uiso 0.50 d PRD -2
F1 F 0.5788(5) 0.02265(14) 1.3397(8) 0.121(6) Uiso 0.342(12) d PRD -2
F2 F 0.4720(5) -0.0054(3) 1.2821(8) 0.121(6) Uiso 0.50 d PRD -2
F3 F 0.5095(5) 0.1053(3) 1.2681(8) 0.121(6) Uiso 0.342(12) d PRD -2
F4 F 0.4946(5) 0.04204(14) 1.1098(8) 0.121(6) Uiso 0.342(12) d PRD -2
F5 F 0.5638(5) -0.04067(3) 1.1814(8) 0.121(6) Uiso 0.342(12) d PRD -2
F6 F 0.6028(5) 0.06773(8) 1.1702(8) 0.121(6) Uiso 0.50 d PRD -2
F7 F 0.5874(5) -0.01748(7) 1.2979(8) 0.121(6) Uiso 0.158(12) d PRD -3
F8 F 0.4874(5) 0.0798(2) 1.1544(8) 0.121(6) Uiso 0.158(12) d PRD -3
F9 F 0.5381(5) 0.0866(3) 1.3260(8) 0.121(6) Uiso 0.158(12) d PRD -3
F10 F 0.5367(5) -0.02431(4) 1.1264(8) 0.121(6) Uiso 0.158(12) d PRD -3

loop_
_atom_type_symbol
_atom_type_description
_atom_type_scat_dispersion_real
_atom_type_scat_dispersion_imag
_atom_type_scat_source
C C 0.0033 0.0016 'International Tables Vol C Tables 4.2.6.8 and 6.1.1.4'
H H 0.0000 0.0000 'International Tables Vol C Tables 4.2.6.8 and 6.1.1.4'
Cu Cu 0.3201 1.2651 'International Tables Vol C Tables 4.2.6.8 and 6.1.1.4'
F F 0.0171 0.0103 'International Tables Vol C Tables 4.2.6.8 and 6.1.1.4'
N N 0.0061 0.0033 'International Tables Vol C Tables 4.2.6.8 and 6.1.1.4'
O O 0.0106 0.0060 'International Tables Vol C Tables 4.2.6.8 and 6.1.1.4'
P P 0.1023 0.0942 'International Tables Vol C Tables 4.2.6.8 and 6.1.1.4'

loop_
_geom_angle_atom_site_label_1
_geom_angle_atom_site_label_2
_geom_angle_atom_site_label_3
_geom_angle
_geom_angle_site_symmetry_1
_geom_angle_site_symmetry_3
N21 Cu1 N21 96.0(7) 14_755 .
N21 Cu1 O1 168.9(4) 14_755 .
N21 Cu1 O1 93.6(4) . .
N21 Cu1 O1 93.6(4) 14_755 2_655
N21 Cu1 O1 168.9(4) . 2_655
O1 Cu1 O1 76.3(5) . 2_655
N21 Cu1 N50 90.8(5) 14_755 12_658
N21 Cu1 N50 90.8(5) . 12_658
O1 Cu1 N50 94.5(6) . 12_658
O1 Cu1 N50 94.5(6) 2_655 12_658
C1 O1 Cu1 125.4(4) . 2_655
C1 O1 Cu1 125.4(4) . .
Cu1 O1 Cu1 103.1(5) 2_655 .
O1 C1 C2 121.2(8) . .
O1 C1 C2 121.2(8) . 13_565
C2 C1 C2 117.7(17) . 13_565
C1 C2 C3 121.4(14) . .
C1 C2 C20 126.2(12) . .
C3 C2 C20 112.4(13) . .
C4 C3 C2 121.9(15) . .
C3 C4 C3 115.7(20) . 13_565
C3 C4 C40 122.1(10) . .
C3 C4 C40 122.1(10) 13_565 .
N21 C20 C2 127.9(12) . .
C20 N21 C22 114.0(11) . .
C20 N21 Cu1 121.2(10) . .
C22 N21 Cu1 123.9(9) . .
N21 C22 C23 112.6(14) . .
C22 C23 C22 114.4(18) 14_755 .
C41 C40 C41 140.9 . 13_565
C41 C40 C42 59.1 . 13_565
C41 C40 C42 109.5 13_565 13_565
C41 C40 C42 109.5 . .
C41 C40 C42 59.1 13_565 .
C42 C40 C42 53.4 13_565 .
C41 C40 C43 53.4 . 13_565
C41 C40 C43 109.5 13_565 13_565
C42 C40 C43 109.5 13_565 13_565
C42 C40 C43 140.9 . 13_565
C41 C40 C43 109.5 . .
C41 C40 C43 53.4 13_565 .
C42 C40 C43 140.9 13_565 .
C42 C40 C43 109.5 . .
C43 C40 C43 59.1 13_565 .
C41 C40 C4 109.48(3) . .
C41 C40 C4 109.48(3) 13_565 .
C42 C40 C4 109.4(10) 13_565 .
C42 C40 C4 109.4(10) . .
C43 C40 C4 109.6(10) 13_565 .
C43 C40 C4 109.6(10) . .
C51 N50 Cu1 147.9(17) . 11_668
N50 C51 C52 179.9(17) . .
F1 P1 F5 91.7 . .
F1 P1 F2 90.3 . .
F5 P1 F2 90.2 . .
F1 P1 F6 89.7 . .
F5 P1 F6 89.80(9) . .
F2 P1 F6 180.0(13) . .
F1 P1 F3 90.1 . .
F5 P1 F3 178.16(7) . .
F2 P1 F3 90.1 . .
F6 P1 F3 89.9 . .
F1 P1 F4 178.48(9) . .
F5 P1 F4 89.8 . .
F2 P1 F4 90.1 . .
F6 P1 F4 89.9 . .
F3 P1 F4 88.4 . .

loop_
_geom_bond_atom_site_label_1
_geom_bond_atom_site_label_2
_geom_bond_distance
_geom_bond_site_symmetry_2
Cu1 O1 1.992(7) .
Cu1 N21 1.975(11) .
Cu1 N50 2.33(2) 12_658
Cu1 N21 1.975(11) 14_755
Cu1 O1 1.992(7) 2_655
O1 C1 1.33(2) .
O1 Cu1 1.992(7) 2_655
C1 C2 1.38(2) .
C1 C2 1.38(2) 13_565
C2 C3 1.41(2) .
C2 C20 1.48(2) .
C3 C4 1.40(2) .
C4 C3 1.40(2) 13_565
C4 C40 1.54(2) .
C20 N21 1.26(2) .
N21 C22 1.47(2) .
C22 C23 1.50(2) .
C23 C22 1.50(2) 14_755
C40 C41 1.52 .
C40 C41 1.52 13_565
C40 C42 1.52 13_565
C40 C42 1.52 .
C40 C43 1.52 13_565
C40 C43 1.52 .
N50 C51 1.21(3) .
N50 Cu1 2.33(2) 11_668
C51 C52 1.40(3) .
P1 F1 1.53 .
P1 F5 1.529(2) .
P1 F2 1.550(2) .
P1 F6 1.550(2) .
P1 F3 1.568(2) .
P1 F4 1.57 .

loop_
_geom_torsion_atom_site_label_1
_geom_torsion_atom_site_label_2
_geom_torsion_atom_site_label_3
_geom_torsion_atom_site_label_4
_geom_torsion
_geom_torsion_site_symmetry_1
_geom_torsion_site_symmetry_4
O1 C1 C2 C3 -178.2(15) . .
C2 C1 C2 C3 0.6(28) 13_565 .
O1 C1 C2 C20 0.7(26) . .
C2 C1 C2 C20 179.5(11) 13_565 .
C1 C2 C3 C4 -0.9(26) . .
C20 C2 C3 C4 -180.0(16) . .
C2 C3 C4 C3 1.1(32) . 13_565
C2 C3 C4 C40 176.2(16) . .
C1 C2 C20 N21 2.1(24) . .
C3 C2 C20 N21 -178.9(14) . .
C2 C20 N21 C22 -179.1(13) . .
C20 N21 C22 C23 -137.2(14) . .
N21 C22 C23 C22 -68.5(23) . 14_755
C3 C4 C40 C41 4.1(22) . .
C3 C4 C40 C41 178.9(16) 13_565 .
C3 C4 C40 C41 -178.9(16) . 13_565
C3 C4 C40 C41 -4.1(22) 13_565 13_565
C3 C4 C40 C42 -59.0(21) . 13_565
C3 C4 C40 C42 115.8(17) 13_565 13_565
C3 C4 C40 C42 -115.8(17) . .
C3 C4 C40 C42 59.0(21) 13_565 .
C3 C4 C40 C43 61.0(21) . 13_565
C3 C4 C40 C43 -124.2(17) 13_565 13_565
C3 C4 C40 C43 124.2(17) . .
C3 C4 C40 C43 -61.0(21) 13_565 .
